data_7707421
loop_
_publ_author_name
'Shimada, Shigeru'
'Yin, Shuang-Feng'
'Bao, Ming'

_publ_section_title
;
 A new C-anionic tripodal ligand
 2-{bis(benzothiazolyl)(methoxy)methyl}phenyl and its bismuth complexes.
;
_journal_issue 23
_journal_name_full 'Dalton transactions (Cambridge, England : 2003)'
_journal_page_first 7949
_journal_page_last 7954
_journal_paper_doi 10.1039/d1dt01071a
_journal_volume 50
_journal_year 2021
_chemical_formula_moiety 'C22 H15 Bi Cl2 N2 O S2, C4 H8 O'
_chemical_formula_sum 'C26 H23 Bi Cl2 N2 O2 S2'
_chemical_formula_weight 739.46
_space_group_crystal_system monoclinic
_space_group_IT_number 14
_space_group_name_Hall '-P 2yn'
_space_group_name_H-M_alt 'P 1 21/n 1'
_atom_sites_solution_hydrogens geom
_atom_sites_solution_primary dual
_audit_creation_date 2021-02-08
_audit_creation_method
;
Olex2 1.3
(compiled 2020.11.12 svn.r5f609507 for OlexSys, GUI svn.r6226)
;
_audit_update_record
;
2021-03-26 deposited with the CCDC.	2021-05-18 downloaded from the CCDC.
;
_cell_angle_alpha 90
_cell_angle_beta 101.387(3)
_cell_angle_gamma 90
_cell_formula_units_Z 4
_cell_length_a 12.0405(4)
_cell_length_b 18.2862(8)
_cell_length_c 12.2047(4)
_cell_measurement_reflns_used 9116
_cell_measurement_temperature 153
_cell_measurement_theta_max 28.5780
_cell_measurement_theta_min 2.0410
_cell_volume 2634.28(17)
_computing_cell_refinement 'CrysAlisPro 1.171.40.67a (Rigaku OD, 2019)'
_computing_data_collection 'CrysAlisPro 1.171.40.67a (Rigaku OD, 2019)'
_computing_data_reduction 'CrysAlisPro 1.171.40.67a (Rigaku OD, 2019)'
_computing_molecular_graphics 'Olex2 1.3 (Dolomanov et al., 2009)'
_computing_publication_material 'Olex2 1.3 (Dolomanov et al., 2009)'
_computing_structure_refinement 'SHELXL 2018/3 (Sheldrick, 2015)'
_computing_structure_solution 'SHELXT 2018/2 (Sheldrick, 2018)'
_diffrn_ambient_temperature 153
_diffrn_detector 'Bruker APEX area detector'
_diffrn_detector_area_resol_mean 8.366
_diffrn_detector_type 'CCD area detector'
_diffrn_measured_fraction_theta_full 0.999
_diffrn_measured_fraction_theta_max 0.996
_diffrn_measurement_details
;
List of Runs (angles in degrees, time in seconds):

 # Type Start End Width t~exp~ \w \q \k \f Frames
#--------------------------------------------------------------------------
 1 \w 2.31 183.92 0.30 1.99 -- 28.00 73.62 -25.69 606
 2 \w 2.31 132.67 0.30 1.98 -- 28.00 73.62 64.31 435
 3 \w 2.31 71.24 0.30 1.98 -- 28.00 73.62 154.31 230
 4 \w 2.31 17.29 0.30 1.99 -- 28.00 73.62 -25.69 50
;
_diffrn_measurement_device 'three-circle diffractometer'
_diffrn_measurement_device_type 'Bruker SMART APEX area detector'
_diffrn_measurement_method 'phi and omega scans'
_diffrn_orient_matrix_type 'CrysAlisPro convention (1999,Acta A55,543-557)'
_diffrn_orient_matrix_UB_11 -0.0109960000
_diffrn_orient_matrix_UB_12 0.0302221000
_diffrn_orient_matrix_UB_13 0.0325788000
_diffrn_orient_matrix_UB_21 0.0286621000
_diffrn_orient_matrix_UB_22 0.0234348000
_diffrn_orient_matrix_UB_23 -0.0316374000
_diffrn_orient_matrix_UB_31 -0.0516585000
_diffrn_orient_matrix_UB_32 0.0064597000
_diffrn_orient_matrix_UB_33 -0.0381238000
_diffrn_radiation_monochromator graphite
_diffrn_radiation_probe x-ray
_diffrn_radiation_type 'Mo K\a'
_diffrn_radiation_wavelength 0.71073
_diffrn_reflns_av_R_equivalents 0.0306
_diffrn_reflns_av_unetI/netI 0.0297
_diffrn_reflns_Laue_measured_fraction_full 0.999
_diffrn_reflns_Laue_measured_fraction_max 0.996
_diffrn_reflns_limit_h_max 15
_diffrn_reflns_limit_h_min -14
_diffrn_reflns_limit_k_max 14
_diffrn_reflns_limit_k_min -22
_diffrn_reflns_limit_l_max 15
_diffrn_reflns_limit_l_min -13
_diffrn_reflns_number 14444
_diffrn_reflns_point_group_measured_fraction_full 0.999
_diffrn_reflns_point_group_measured_fraction_max 0.996
_diffrn_reflns_theta_full 25.242
_diffrn_reflns_theta_max 26.371
_diffrn_reflns_theta_min 2.034
_diffrn_source 'Bruker TXS fine-focus rotating anode'
_diffrn_source_type 'Enhance (Mo) X-ray Source'
_exptl_absorpt_coefficient_mu 7.082
_exptl_absorpt_correction_T_max 1.00000
_exptl_absorpt_correction_T_min 0.53334
_exptl_absorpt_correction_type multi-scan
_exptl_absorpt_process_details
;
CrysAlisPro 1.171.40.67a (Rigaku Oxford Diffraction, 2019)
Empirical absorption correction using spherical harmonics,
 implemented in SCALE3 ABSPACK scaling algorithm.
;
_exptl_crystal_colour colourless
_exptl_crystal_colour_primary colourless
_exptl_crystal_density_diffrn 1.865
_exptl_crystal_description block
_exptl_crystal_F_000 1432
_exptl_crystal_recrystallization_method 'recrystallized from THF'
_exptl_crystal_size_max 0.4
_exptl_crystal_size_mid 0.15
_exptl_crystal_size_min 0.08
_refine_diff_density_max 2.326
_refine_diff_density_min -1.113
_refine_diff_density_rms 0.155
_refine_ls_extinction_method none
_refine_ls_goodness_of_fit_ref 1.177
_refine_ls_hydrogen_treatment constr
_refine_ls_matrix_type full
_refine_ls_number_parameters 317
_refine_ls_number_reflns 5373
_refine_ls_number_restraints 0
_refine_ls_restrained_S_all 1.177
_refine_ls_R_factor_all 0.0497
_refine_ls_R_factor_gt 0.0435
_refine_ls_shift/su_max 0.000
_refine_ls_shift/su_mean 0.000
_refine_ls_structure_factor_coef Fsqd
_refine_ls_weighting_details 'w=1/[\s^2^(Fo^2^)+(0.0426P)^2^+10.7600P] where P=(Fo^2^+2Fc^2^)/3'
_refine_ls_weighting_scheme calc
_refine_ls_wR_factor_gt 0.0957
_refine_ls_wR_factor_ref 0.0982
_reflns_Friedel_coverage 0.000
_reflns_number_gt 4927
_reflns_number_total 5373
_reflns_threshold_expression 'I > 2\s(I)'
_cod_data_source_file d1dt01071a2.cif
_cod_data_source_block LBiCl2-THF
_cod_depositor_comments 'Adding full bibliography for 7707417--7707423.cif.'
_cod_original_cell_volume 2634.27(17)
_cod_database_code 7707421
_shelx_shelxl_version_number 2018/3
_chemical_oxdiff_formula C26H23Bi1Cl2N2O2S2
_chemical_oxdiff_usercomment BBTMMP-BiCl2-THF
_shelx_space_group_comment
;
The symmetry employed for this shelxl refinement is uniquely defined
by the following loop, which should always be used as a source of
symmetry information in preference to the above space-group names.
They are only intended as comments.
;
_reflns_odcompleteness_completeness 99.48
_reflns_odcompleteness_iscentric 1
_reflns_odcompleteness_theta 26.32
_olex2_refinement_description
;
1. Fixed Uiso
 At 1.2 times of:
  All C(H) groups, All C(H,H) groups
 At 1.5 times of:
  All C(H,H,H) groups
2.a Secondary CH2 refined with riding coordinates:
 C23(H23A,H23B), C24(H24A,H24B), C25(H25A,H25B), C26(H26A,H26B)
2.b Aromatic/amide H refined with riding coordinates:
 C2(H2), C3(H3), C4(H4), C5(H5), C10(H10), C11(H11), C12(H12), C13(H13),
 C17(H17), C18(H18), C19(H19), C20(H20)
2.c Idealised Me refined as rotating group:
 C22(H22A,H22B,H22C)
;
_olex2_submission_special_instructions 'No special instructions were received'
_oxdiff_exptl_absorpt_empirical_details
;
Empirical correction (ABSPACK) includes:
- Absorption correction using spherical harmonics
- Frame scaling
;
_oxdiff_exptl_absorpt_empirical_full_max 1.562
_oxdiff_exptl_absorpt_empirical_full_min 0.708

loop_
_space_group_symop_operation_xyz
'x, y, z'
'-x+1/2, y+1/2, -z+1/2'
'-x, -y, -z'
'x-1/2, -y-1/2, z-1/2'

loop_
_atom_site_label
_atom_site_type_symbol
_atom_site_fract_x
_atom_site_fract_y
_atom_site_fract_z
_atom_site_U_iso_or_equiv
_atom_site_adp_type
_atom_site_occupancy
_atom_site_site_symmetry_order
_atom_site_calc_flag
_atom_site_refinement_flags_posn
_atom_site_refinement_flags_adp
_atom_site_refinement_flags_occupancy
_atom_site_disorder_assembly
_atom_site_disorder_group
Bi1 Bi 0.13605(2) 0.55297(2) 0.86379(2) 0.02360(9) Uani 1 1 d . . . . .
Cl1 Cl 0.06062(15) 0.68560(10) 0.83424(16) 0.0383(4) Uani 1 1 d . . . . .
Cl2 Cl 0.13583(15) 0.55024(11) 1.07340(14) 0.0400(4) Uani 1 1 d . . . . .
S1 S 0.32049(16) 0.51810(11) 0.52310(14) 0.0364(4) Uani 1 1 d . . . . .
S2 S 0.35942(15) 0.35390(10) 0.74989(14) 0.0312(4) Uani 1 1 d . . . . .
O1 O 0.4759(4) 0.4888(3) 0.7150(4) 0.0338(11) Uani 1 1 d . . . . .
O2 O 0.3128(7) 0.4002(5) 0.3338(6) 0.078(2) Uani 1 1 d . . . . .
N1 N 0.1931(5) 0.5539(3) 0.6615(4) 0.0250(11) Uani 1 1 d . . . . .
N2 N 0.2603(4) 0.4382(3) 0.8697(4) 0.0253(11) Uani 1 1 d . . . . .
C22 C 0.5728(6) 0.4592(4) 0.7927(7) 0.0443(19) Uani 1 1 d . . . . .
H22A H 0.561421 0.465143 0.867872 0.066 Uiso 1 1 calc R U . . .
H22B H 0.640175 0.484777 0.784053 0.066 Uiso 1 1 calc R U . . .
H22C H 0.580790 0.408167 0.777513 0.066 Uiso 1 1 calc R U . . .
C1 C 0.3143(5) 0.5971(4) 0.8948(5) 0.0260(13) Uani 1 1 d . . . . .
C2 C 0.3357(6) 0.6569(4) 0.9665(5) 0.0317(14) Uani 1 1 d . . . . .
H2 H 0.280346 0.673150 1.004211 0.038 Uiso 1 1 calc R U . . .
C3 C 0.4399(7) 0.6923(4) 0.9816(6) 0.0406(18) Uani 1 1 d . . . . .
H3 H 0.455370 0.731235 1.031286 0.049 Uiso 1 1 calc R U . . .
C4 C 0.5191(6) 0.6697(4) 0.9236(6) 0.0390(17) Uani 1 1 d . . . . .
H4 H 0.587457 0.694737 0.931362 0.047 Uiso 1 1 calc R U . . .
C5 C 0.4990(6) 0.6100(4) 0.8534(6) 0.0323(15) Uani 1 1 d . . . . .
H5 H 0.554195 0.595147 0.814570 0.039 Uiso 1 1 calc R U . . .
C6 C 0.3977(5) 0.5719(4) 0.8397(5) 0.0248(13) Uani 1 1 d . . . . .
C7 C 0.3789(5) 0.5071(3) 0.7572(5) 0.0247(13) Uani 1 1 d . . . . .
C8 C 0.2909(5) 0.5291(4) 0.6553(5) 0.0252(13) Uani 1 1 d . . . . .
C9 C 0.1869(6) 0.5540(4) 0.4692(5) 0.0352(16) Uani 1 1 d . . . . .
C10 C 0.1374(7) 0.5676(5) 0.3578(6) 0.049(2) Uani 1 1 d . . . . .
H10 H 0.175028 0.556067 0.300461 0.059 Uiso 1 1 calc R U . . .
C11 C 0.0322(8) 0.5982(5) 0.3358(6) 0.050(2) Uani 1 1 d . . . . .
H11 H -0.000667 0.609722 0.262334 0.061 Uiso 1 1 calc R U . . .
C12 C -0.0276(7) 0.6127(4) 0.4201(6) 0.0427(19) Uani 1 1 d . . . . .
H12 H -0.100635 0.631664 0.402144 0.051 Uiso 1 1 calc R U . . .
C13 C 0.0220(6) 0.5989(4) 0.5316(6) 0.0336(15) Uani 1 1 d . . . . .
H13 H -0.016401 0.609621 0.588642 0.040 Uiso 1 1 calc R U . . .
C14 C 0.1285(6) 0.5691(3) 0.5551(5) 0.0269(14) Uani 1 1 d . . . . .
C15 C 0.3315(5) 0.4382(3) 0.8017(5) 0.0261(14) Uani 1 1 d . . . . .
C16 C 0.2681(5) 0.3142(4) 0.8271(5) 0.0296(14) Uani 1 1 d . . . . .
C17 C 0.2429(6) 0.2405(4) 0.8361(6) 0.0363(16) Uani 1 1 d . . . . .
H17 H 0.273811 0.204783 0.796765 0.044 Uiso 1 1 calc R U . . .
C18 C 0.1705(7) 0.2229(4) 0.9054(7) 0.0419(18) Uani 1 1 d . . . . .
H18 H 0.150661 0.174182 0.912609 0.050 Uiso 1 1 calc R U . . .
C19 C 0.1254(6) 0.2769(4) 0.9659(6) 0.0369(16) Uani 1 1 d . . . . .
H19 H 0.077674 0.263016 1.013584 0.044 Uiso 1 1 calc R U . . .
C20 C 0.1502(6) 0.3498(4) 0.9564(6) 0.0333(15) Uani 1 1 d . . . . .
H20 H 0.118794 0.385694 0.994935 0.040 Uiso 1 1 calc R U . . .
C21 C 0.2239(5) 0.3670(4) 0.8868(5) 0.0268(14) Uani 1 1 d . . . . .
C23 C 0.2204(9) 0.3672(7) 0.2676(11) 0.081(3) Uani 1 1 d . . . . .
H23A H 0.216270 0.380360 0.189864 0.097 Uiso 1 1 calc R U . . .
H23B H 0.151131 0.383015 0.289679 0.097 Uiso 1 1 calc R U . . .
C24 C 0.2352(10) 0.2844(8) 0.2828(12) 0.103(5) Uani 1 1 d . . . . .
H24A H 0.180076 0.264679 0.323139 0.124 Uiso 1 1 calc R U . . .
H24B H 0.226224 0.260043 0.211000 0.124 Uiso 1 1 calc R U . . .
C25 C 0.3528(10) 0.2746(7) 0.3485(10) 0.084(4) Uani 1 1 d . . . . .
H25A H 0.356871 0.234213 0.400613 0.101 Uiso 1 1 calc R U . . .
H25B H 0.406186 0.266317 0.299780 0.101 Uiso 1 1 calc R U . . .
C26 C 0.3743(11) 0.3451(7) 0.4077(9) 0.093(4) Uani 1 1 d . . . . .
H26A H 0.347660 0.343589 0.477628 0.112 Uiso 1 1 calc R U . . .
H26B H 0.454729 0.355980 0.423627 0.112 Uiso 1 1 calc R U . . .

loop_
_atom_site_aniso_label
_atom_site_aniso_U_11
_atom_site_aniso_U_22
_atom_site_aniso_U_33
_atom_site_aniso_U_23
_atom_site_aniso_U_13
_atom_site_aniso_U_12
Bi1 0.02161(13) 0.03109(14) 0.01742(12) -0.00023(10) 0.00216(8) 0.00221(10)
Cl1 0.0356(9) 0.0371(9) 0.0441(10) 0.0055(8) 0.0121(8) 0.0108(7)
Cl2 0.0389(9) 0.0617(12) 0.0197(7) -0.0011(8) 0.0062(7) -0.0026(9)
S1 0.0397(10) 0.0502(11) 0.0208(8) -0.0028(7) 0.0095(7) 0.0047(8)
S2 0.0356(9) 0.0303(9) 0.0296(8) 0.0011(7) 0.0112(7) 0.0057(7)
O1 0.024(2) 0.045(3) 0.034(3) 0.006(2) 0.011(2) 0.006(2)
O2 0.080(5) 0.095(6) 0.055(4) -0.005(4) 0.000(4) 0.021(4)
N1 0.030(3) 0.028(3) 0.015(2) 0.002(2) 0.000(2) 0.004(2)
N2 0.027(3) 0.030(3) 0.018(2) 0.002(2) 0.003(2) 0.005(2)
C22 0.029(4) 0.045(5) 0.059(5) 0.014(4) 0.009(3) 0.015(3)
C1 0.023(3) 0.034(4) 0.019(3) 0.008(3) -0.002(2) 0.000(3)
C2 0.037(4) 0.033(4) 0.025(3) -0.001(3) 0.004(3) 0.004(3)
C3 0.047(4) 0.041(4) 0.028(4) -0.003(3) -0.006(3) -0.010(3)
C4 0.029(4) 0.044(4) 0.039(4) 0.008(3) -0.005(3) -0.006(3)
C5 0.024(3) 0.040(4) 0.031(4) 0.002(3) 0.002(3) -0.002(3)
C6 0.024(3) 0.031(3) 0.017(3) 0.006(2) -0.001(2) 0.002(3)
C7 0.020(3) 0.026(3) 0.030(3) 0.007(3) 0.008(2) 0.004(2)
C8 0.031(3) 0.026(3) 0.020(3) 0.001(2) 0.007(3) 0.003(3)
C9 0.038(4) 0.049(5) 0.018(3) 0.002(3) 0.001(3) -0.001(3)
C10 0.057(5) 0.065(6) 0.021(4) 0.000(3) 0.001(4) -0.006(4)
C11 0.065(6) 0.063(6) 0.017(3) 0.003(3) -0.009(3) -0.009(4)
C12 0.040(4) 0.044(4) 0.035(4) 0.003(3) -0.013(3) 0.003(3)
C13 0.034(4) 0.038(4) 0.024(3) -0.001(3) -0.005(3) 0.003(3)
C14 0.034(3) 0.025(3) 0.018(3) 0.000(2) -0.004(3) -0.002(3)
C15 0.023(3) 0.031(4) 0.022(3) 0.001(2) -0.002(2) 0.004(3)
C16 0.027(3) 0.036(4) 0.024(3) 0.001(3) 0.001(3) 0.002(3)
C17 0.042(4) 0.033(4) 0.036(4) -0.004(3) 0.012(3) -0.002(3)
C18 0.050(5) 0.028(4) 0.052(5) 0.002(3) 0.019(4) -0.003(3)
C19 0.040(4) 0.039(4) 0.036(4) 0.008(3) 0.018(3) 0.000(3)
C20 0.030(3) 0.038(4) 0.034(4) -0.001(3) 0.012(3) 0.003(3)
C21 0.028(3) 0.034(4) 0.017(3) 0.004(3) 0.000(2) 0.012(3)
C23 0.048(6) 0.093(9) 0.091(8) 0.026(7) -0.009(6) -0.001(6)
C24 0.067(7) 0.110(11) 0.114(11) 0.047(9) -0.027(7) -0.025(7)
C25 0.068(7) 0.099(9) 0.081(8) 0.031(7) 0.005(6) -0.014(6)
C26 0.101(9) 0.115(10) 0.050(6) -0.013(6) -0.021(6) 0.052(8)

loop_
_atom_type_symbol
_atom_type_description
_atom_type_scat_dispersion_real
_atom_type_scat_dispersion_imag
_atom_type_scat_source
C C 0.0033 0.0016 'International Tables Vol C Tables 4.2.6.8 and 6.1.1.4'
H H 0.0000 0.0000 'International Tables Vol C Tables 4.2.6.8 and 6.1.1.4'
N N 0.0061 0.0033 'International Tables Vol C Tables 4.2.6.8 and 6.1.1.4'
O O 0.0106 0.0060 'International Tables Vol C Tables 4.2.6.8 and 6.1.1.4'
S S 0.1246 0.1234 'International Tables Vol C Tables 4.2.6.8 and 6.1.1.4'
Cl Cl 0.1484 0.1585 'International Tables Vol C Tables 4.2.6.8 and 6.1.1.4'
Bi Bi -4.1077 10.2566 'International Tables Vol C Tables 4.2.6.8 and 6.1.1.4'

loop_
_geom_angle_atom_site_label_1
_geom_angle_atom_site_label_2
_geom_angle_atom_site_label_3
_geom_angle
_geom_angle_site_symmetry_1
_geom_angle_site_symmetry_3
_geom_angle_publ_flag
Cl1 Bi1 N1 90.69(12) . . ?
Cl2 Bi1 Cl1 95.05(6) . . ?
Cl2 Bi1 N1 165.54(12) . . ?
Cl2 Bi1 N2 94.10(12) . . ?
N2 Bi1 Cl1 162.69(13) . . ?
N2 Bi1 N1 77.19(16) . . ?
C1 Bi1 Cl1 89.10(17) . . ?
C1 Bi1 Cl2 91.61(16) . . ?
C1 Bi1 N1 75.19(19) . . ?
C1 Bi1 N2 76.0(2) . . ?
C8 S1 C9 87.9(3) . . ?
C15 S2 C16 89.1(3) . . ?
C7 O1 C22 117.8(5) . . ?
C23 O2 C26 108.3(9) . . ?
C8 N1 Bi1 117.2(4) . . ?
C8 N1 C14 111.4(5) . . ?
C14 N1 Bi1 130.9(4) . . ?
C15 N2 Bi1 115.7(4) . . ?
C15 N2 C21 111.0(5) . . ?
C21 N2 Bi1 124.4(4) . . ?
O1 C22 H22A 109.5 . . ?
O1 C22 H22B 109.5 . . ?
O1 C22 H22C 109.5 . . ?
H22A C22 H22B 109.5 . . ?
H22A C22 H22C 109.5 . . ?
H22B C22 H22C 109.5 . . ?
C2 C1 Bi1 116.0(5) . . ?
C2 C1 C6 120.2(6) . . ?
C6 C1 Bi1 123.6(5) . . ?
C1 C2 H2 120.1 . . ?
C1 C2 C3 119.9(7) . . ?
C3 C2 H2 120.1 . . ?
C2 C3 H3 120.1 . . ?
C4 C3 C2 119.8(7) . . ?
C4 C3 H3 120.1 . . ?
C3 C4 H4 119.7 . . ?
C3 C4 C5 120.6(7) . . ?
C5 C4 H4 119.7 . . ?
C4 C5 H5 119.5 . . ?
C4 C5 C6 121.0(7) . . ?
C6 C5 H5 119.5 . . ?
C1 C6 C7 122.9(6) . . ?
C5 C6 C1 118.4(6) . . ?
C5 C6 C7 118.5(6) . . ?
O1 C7 C6 113.4(5) . . ?
O1 C7 C8 105.0(5) . . ?
O1 C7 C15 109.2(5) . . ?
C8 C7 C6 108.6(5) . . ?
C8 C7 C15 105.1(5) . . ?
C15 C7 C6 114.7(5) . . ?
N1 C8 S1 117.3(5) . . ?
N1 C8 C7 123.1(5) . . ?
C7 C8 S1 119.6(5) . . ?
C10 C9 S1 128.3(6) . . ?
C10 C9 C14 120.9(7) . . ?
C14 C9 S1 110.8(5) . . ?
C9 C10 H10 121.1 . . ?
C11 C10 C9 117.8(8) . . ?
C11 C10 H10 121.1 . . ?
C10 C11 H11 119.0 . . ?
C10 C11 C12 121.9(7) . . ?
C12 C11 H11 119.0 . . ?
C11 C12 H12 120.0 . . ?
C11 C12 C13 120.0(7) . . ?
C13 C12 H12 120.0 . . ?
C12 C13 H13 120.7 . . ?
C14 C13 C12 118.6(7) . . ?
C14 C13 H13 120.7 . . ?
C9 C14 N1 112.6(6) . . ?
C13 C14 N1 126.7(6) . . ?
C13 C14 C9 120.6(6) . . ?
N2 C15 S2 115.7(5) . . ?
N2 C15 C7 124.4(6) . . ?
C7 C15 S2 119.6(5) . . ?
C17 C16 S2 128.2(5) . . ?
C21 C16 S2 110.1(5) . . ?
C21 C16 C17 121.6(6) . . ?
C16 C17 H17 121.5 . . ?
C18 C17 C16 116.9(7) . . ?
C18 C17 H17 121.5 . . ?
C17 C18 H18 119.4 . . ?
C17 C18 C19 121.3(7) . . ?
C19 C18 H18 119.4 . . ?
C18 C19 H19 119.2 . . ?
C20 C19 C18 121.6(7) . . ?
C20 C19 H19 119.2 . . ?
C19 C20 H20 121.7 . . ?
C19 C20 C21 116.7(6) . . ?
C21 C20 H20 121.7 . . ?
C16 C21 N2 114.1(6) . . ?
C16 C21 C20 121.8(7) . . ?
C20 C21 N2 124.1(6) . . ?
O2 C23 H23A 110.2 . . ?
O2 C23 H23B 110.2 . . ?
O2 C23 C24 107.5(9) . . ?
H23A C23 H23B 108.5 . . ?
C24 C23 H23A 110.2 . . ?
C24 C23 H23B 110.2 . . ?
C23 C24 H24A 110.8 . . ?
C23 C24 H24B 110.8 . . ?
H24A C24 H24B 108.8 . . ?
C25 C24 C23 105.0(10) . . ?
C25 C24 H24A 110.8 . . ?
C25 C24 H24B 110.8 . . ?
C24 C25 H25A 111.3 . . ?
C24 C25 H25B 111.3 . . ?
H25A C25 H25B 109.2 . . ?
C26 C25 C24 102.4(11) . . ?
C26 C25 H25A 111.3 . . ?
C26 C25 H25B 111.3 . . ?
O2 C26 C25 106.5(8) . . ?
O2 C26 H26A 110.4 . . ?
O2 C26 H26B 110.4 . . ?
C25 C26 H26A 110.4 . . ?
C25 C26 H26B 110.4 . . ?
H26A C26 H26B 108.6 . . ?

loop_
_geom_bond_atom_site_label_1
_geom_bond_atom_site_label_2
_geom_bond_distance
_geom_bond_site_symmetry_2
_geom_bond_publ_flag
Bi1 Cl1 2.5898(17) . ?
Bi1 Cl2 2.5592(16) . ?
Bi1 N1 2.690(5) . ?
Bi1 N2 2.570(5) . ?
Bi1 C1 2.254(6) . ?
S1 C8 1.731(6) . ?
S1 C9 1.742(7) . ?
S2 C15 1.725(6) . ?
S2 C16 1.742(7) . ?
O1 C22 1.454(8) . ?
O1 C7 1.407(7) . ?
O2 C23 1.378(13) . ?
O2 C26 1.453(13) . ?
N1 C8 1.278(8) . ?
N1 C14 1.403(8) . ?
N2 C15 1.306(8) . ?
N2 C21 1.403(8) . ?
C22 H22A 0.9600 . ?
C22 H22B 0.9600 . ?
C22 H22C 0.9600 . ?
C1 C2 1.392(9) . ?
C1 C6 1.393(9) . ?
C2 H2 0.9300 . ?
C2 C3 1.392(10) . ?
C3 H3 0.9300 . ?
C3 C4 1.359(11) . ?
C4 H4 0.9300 . ?
C4 C5 1.380(10) . ?
C5 H5 0.9300 . ?
C5 C6 1.386(9) . ?
C6 C7 1.541(9) . ?
C7 C8 1.521(9) . ?
C7 C15 1.527(9) . ?
C9 C10 1.395(10) . ?
C9 C14 1.400(10) . ?
C10 H10 0.9300 . ?
C10 C11 1.363(12) . ?
C11 H11 0.9300 . ?
C11 C12 1.393(12) . ?
C12 H12 0.9300 . ?
C12 C13 1.397(9) . ?
C13 H13 0.9300 . ?
C13 C14 1.369(10) . ?
C16 C17 1.391(10) . ?
C16 C21 1.378(9) . ?
C17 H17 0.9300 . ?
C17 C18 1.368(10) . ?
C18 H18 0.9300 . ?
C18 C19 1.405(10) . ?
C19 H19 0.9300 . ?
C19 C20 1.376(10) . ?
C20 H20 0.9300 . ?
C20 C21 1.381(9) . ?
C23 H23A 0.9700 . ?
C23 H23B 0.9700 . ?
C23 C24 1.533(17) . ?
C24 H24A 0.9700 . ?
C24 H24B 0.9700 . ?
C24 C25 1.494(15) . ?
C25 H25A 0.9700 . ?
C25 H25B 0.9700 . ?
C25 C26 1.475(17) . ?
C26 H26A 0.9700 . ?
C26 H26B 0.9700 . ?

loop_
_geom_torsion_atom_site_label_1
_geom_torsion_atom_site_label_2
_geom_torsion_atom_site_label_3
_geom_torsion_atom_site_label_4
_geom_torsion
_geom_torsion_site_symmetry_1
_geom_torsion_site_symmetry_2
_geom_torsion_site_symmetry_3
_geom_torsion_site_symmetry_4
_geom_torsion_publ_flag
Bi1 N1 C8 S1 171.5(3) . . . . ?
Bi1 N1 C8 C7 -6.6(8) . . . . ?
Bi1 N1 C14 C9 -172.0(4) . . . . ?
Bi1 N1 C14 C13 11.3(10) . . . . ?
Bi1 N2 C15 S2 -147.7(3) . . . . ?
Bi1 N2 C15 C7 25.3(8) . . . . ?
Bi1 N2 C21 C16 144.1(4) . . . . ?
Bi1 N2 C21 C20 -35.6(8) . . . . ?
Bi1 C1 C2 C3 -173.5(5) . . . . ?
Bi1 C1 C6 C5 170.8(5) . . . . ?
Bi1 C1 C6 C7 -4.4(8) . . . . ?
S1 C9 C10 C11 -178.1(7) . . . . ?
S1 C9 C14 N1 2.0(8) . . . . ?
S1 C9 C14 C13 179.0(5) . . . . ?
S2 C16 C17 C18 178.0(6) . . . . ?
S2 C16 C21 N2 1.2(7) . . . . ?
S2 C16 C21 C20 -179.0(5) . . . . ?
O1 C7 C8 S1 6.6(7) . . . . ?
O1 C7 C8 N1 -175.4(6) . . . . ?
O1 C7 C15 S2 -24.7(7) . . . . ?
O1 C7 C15 N2 162.6(6) . . . . ?
O2 C23 C24 C25 -9.1(15) . . . . ?
C22 O1 C7 C6 66.7(7) . . . . ?
C22 O1 C7 C8 -174.8(6) . . . . ?
C22 O1 C7 C15 -62.6(7) . . . . ?
C1 C2 C3 C4 2.1(11) . . . . ?
C1 C6 C7 O1 -177.3(5) . . . . ?
C1 C6 C7 C8 66.4(7) . . . . ?
C1 C6 C7 C15 -50.8(8) . . . . ?
C2 C1 C6 C5 -3.5(9) . . . . ?
C2 C1 C6 C7 -178.6(6) . . . . ?
C2 C3 C4 C5 -2.8(11) . . . . ?
C3 C4 C5 C6 0.3(11) . . . . ?
C4 C5 C6 C1 2.8(10) . . . . ?
C4 C5 C6 C7 178.2(6) . . . . ?
C5 C6 C7 O1 7.6(8) . . . . ?
C5 C6 C7 C8 -108.7(6) . . . . ?
C5 C6 C7 C15 134.0(6) . . . . ?
C6 C1 C2 C3 1.1(10) . . . . ?
C6 C7 C8 S1 128.2(5) . . . . ?
C6 C7 C8 N1 -53.8(8) . . . . ?
C6 C7 C15 S2 -153.3(4) . . . . ?
C6 C7 C15 N2 34.0(8) . . . . ?
C8 S1 C9 C10 178.1(8) . . . . ?
C8 S1 C9 C14 -2.2(6) . . . . ?
C8 N1 C14 C9 -0.5(8) . . . . ?
C8 N1 C14 C13 -177.2(7) . . . . ?
C8 C7 C15 S2 87.5(6) . . . . ?
C8 C7 C15 N2 -85.2(7) . . . . ?
C9 S1 C8 N1 2.1(6) . . . . ?
C9 S1 C8 C7 -179.8(6) . . . . ?
C9 C10 C11 C12 -3.0(13) . . . . ?
C10 C9 C14 N1 -178.2(7) . . . . ?
C10 C9 C14 C13 -1.3(11) . . . . ?
C10 C11 C12 C13 2.8(13) . . . . ?
C11 C12 C13 C14 -1.8(12) . . . . ?
C12 C13 C14 N1 177.5(7) . . . . ?
C12 C13 C14 C9 1.0(11) . . . . ?
C14 N1 C8 S1 -1.3(7) . . . . ?
C14 N1 C8 C7 -179.3(6) . . . . ?
C14 C9 C10 C11 2.2(12) . . . . ?
C15 S2 C16 C17 -177.5(7) . . . . ?
C15 S2 C16 C21 -0.5(5) . . . . ?
C15 N2 C21 C16 -1.6(8) . . . . ?
C15 N2 C21 C20 178.7(6) . . . . ?
C15 C7 C8 S1 -108.6(5) . . . . ?
C15 C7 C8 N1 69.4(8) . . . . ?
C16 S2 C15 N2 -0.5(5) . . . . ?
C16 S2 C15 C7 -173.8(5) . . . . ?
C16 C17 C18 C19 -1.0(12) . . . . ?
C17 C16 C21 N2 178.6(6) . . . . ?
C17 C16 C21 C20 -1.7(10) . . . . ?
C17 C18 C19 C20 1.4(12) . . . . ?
C18 C19 C20 C21 -1.7(11) . . . . ?
C19 C20 C21 N2 -178.4(6) . . . . ?
C19 C20 C21 C16 1.9(10) . . . . ?
C21 N2 C15 S2 1.3(7) . . . . ?
C21 N2 C15 C7 174.2(6) . . . . ?
C21 C16 C17 C18 1.2(11) . . . . ?
C23 O2 C26 C25 28.3(14) . . . . ?
C23 C24 C25 C26 25.1(14) . . . . ?
C24 C25 C26 O2 -32.6(14) . . . . ?
C26 O2 C23 C24 -11.4(13) . . . . ?
